data_9017795
loop_
_publ_author_name
'Hughes, J. M.'
'Fransolet, A. M.'
'Schreyer, W.'

_publ_section_title
;
 The atomic arrangement of iron-bearing apatite
;
_journal_name_full 'Neues Jahrbuch fur Mineralogie, Monatshefte'
_journal_page_first 504
_journal_page_last 510
_journal_volume 1993
_journal_year 1993
_chemical_compound_source 'Northampton Block, Western Australia'
_chemical_formula_sum 'Ca4.9 Cl0.15 F0.75 Fe0.099 H0.1 O12.1 P3'
_chemical_name_mineral Fluorapatite
_space_group_IT_number 11
_space_group_name_Hall '-P 2c'
_space_group_name_H-M_alt 'P 1 1 21/m'
_symmetry_space_group_name_H-M 'P 1 1 21/m'
_cell_angle_alpha 90
_cell_angle_beta 90
_cell_angle_gamma 119.9508
_cell_formula_units_Z 2
_cell_length_a 9.3916
_cell_length_b 9.3962
_cell_length_c 6.8458
_cell_volume 523.434
_database_code_amcsd 0020482
_exptl_crystal_density_diffrn 3.224
_cod_data_source_file inputs/fixed/downloads/19/19076.cif
_cod_data_source_block 19076
_cod_original_formula_sum 'Ca4.9 Fe.099 P3 O12.1 F.75 Cl.15 H.1'
_cod_database_code 9017795

loop_
_space_group_symop_operation_xyz
x,y,z
-x,-y,1/2+z
x,y,1/2-z
-x,-y,-z

loop_
_atom_site_label
_atom_site_fract_x
_atom_site_fract_y
_atom_site_fract_z
_atom_site_occupancy
_atom_site_U_iso_or_equiv
_atom_site_type_symbol
_atom_site_attached_hydrogens
Ca1 0.66667 0.33333 0.00130 0.99800 0.01108 Ca 0
Ca2 0.24703 0.00683 0.25000 0.84270 0.00899 Ca 0
Ca3 0.27150 -0.00050 0.25000 0.12700 0.01026 Ca 0
Fe1 0.27150 -0.00050 0.25000 0.03300 0.01026 Fe 0
Ca4 0.75977 0.75267 0.25000 0.84000 0.00912 Ca 0
Ca5 0.72860 0.73120 0.25000 0.12700 0.00988 Ca 0
Fe2 0.72860 0.73120 0.25000 0.03300 0.00988 Fe 0
Ca6 -0.00695 0.24006 0.25000 0.84000 0.00899 Ca 0
Ca7 0.00140 0.25220 0.25000 0.12700 0.00925 Ca 0
Fe3 0.00140 0.25220 0.25000 0.03300 0.00925 Fe 0
P1 0.02969 -0.36932 0.25000 1.00000 0.00785 P 0
P2 -0.39905 -0.02963 0.25000 1.00000 0.00798 P 0
P3 0.36933 0.39900 0.25000 1.00000 0.00785 P 0
O1 0.48560 0.32860 0.25000 1.00000 0.01267 O 0
O2 -0.15690 -0.48530 0.25000 1.00000 0.01241 O 0
O3 -0.32850 0.15710 0.25000 1.00000 0.01203 O 0
O4 0.46650 0.58820 0.25000 1.00000 0.01507 O 0
O5 0.12140 -0.46660 0.25000 1.00000 0.01431 O 0
O6 0.41190 -0.12160 0.25000 1.00000 0.01469 O 0
O7 0.25820 0.34280 0.07030 1.00000 0.01735 O 0
O8 0.08460 -0.25840 0.07000 1.00000 0.01760 O 0
O9 -0.34260 -0.08460 0.07030 1.00000 0.01735 O 0
F1 -0.00040 -0.00020 0.25000 0.75000 0.01900 F 0
Cl1 -0.00040 -0.00020 0.25000 0.15000 0.01900 Cl 0
O-H10 0.00100 0.00100 0.32800 0.05000 0.01646 O 1

loop_
_cod_changelog_entry_id
_cod_changelog_entry_author
_cod_changelog_entry_date
_cod_changelog_entry_text
1
;cod-tools version 3.8.0
Id: cif_guess_AMCSD_atom_types 9581 2023-05-17 12:35:41Z saulius
;
2023-05-18T11:43:25+03:00
;Derived atom types and hydrogen counts
from atom names that follow the AMCSD naming convention
(Wat == water, O-H == hydroxyl).
;

loop_
_cod_related_entry_id
_cod_related_entry_database
_cod_related_entry_code
1 AMCSD 0020482
